data_1524744
loop_
_publ_author_name
'Kraemer, V.'
'Berroth, K.'

_publ_section_title
;
 Phase investigations in the system Pb S - In2 S3 and the crystal
 structures of Pb In2 S4 and Pb6 In10 S21
;
_journal_name_full 'Materials Research Bulletin'
_journal_page_first 299
_journal_page_last 308
_journal_volume 15
_journal_year 1980
_chemical_formula_sum 'In2 Pb S4'
_chemical_name_systematic 'Pb In2 S4'
_space_group_IT_number 62
_symmetry_space_group_name_Hall '-P 2ac 2n'
_symmetry_space_group_name_H-M 'P n m a'
_cell_angle_alpha 90
_cell_angle_beta 90
_cell_angle_gamma 90
_cell_formula_units_Z 4
_cell_length_a 11.686
_cell_length_b 3.8528
_cell_length_c 13.763
_cell_volume 619.663
_citation_journal_id_ASTM MRBUAC
_cod_data_source_file Kraemer_MRBUAC_1980_428.cif
_cod_data_source_block In2Pb1S4
_cod_original_cell_volume 619.6628
_cod_original_formula_sum 'In2 Pb1 S4'
_cod_database_code 1524744

loop_
_symmetry_equiv_pos_as_xyz
x,y,z
-x+1/2,-y,z+1/2
x+1/2,-y+1/2,-z+1/2
-x,y+1/2,-z
-x,-y,-z
x-1/2,y,-z-1/2
-x-1/2,y-1/2,z-1/2
x,-y-1/2,z

loop_
_atom_site_label
_atom_site_type_symbol
_atom_site_fract_x
_atom_site_fract_y
_atom_site_fract_z
_atom_site_occupancy
_atom_site_U_iso_or_equiv
Pb1 Pb+2 0.2414 0.25 0.337 1 0.0
S3 S-2 0.3745 0.25 0.974 1 0.0
S2 S-2 0.2941 0.25 0.6637 1 0.0
In1 In+3 0.0666 0.25 0.1099 1 0.0
In2 In+3 0.0796 0.25 0.601 1 0.0
S4 S-2 0.0889 0.25 0.9255 1 0.0
S1 S-2 0.4225 0.25 0.2183 1 0.0
